data_8103110
loop_
_publ_author_name
'Zhong-Xiang Du'
'Gui-Ying Zhang'

_publ_section_title
;
 Crystal structure of
 (\m3-ethylenedithiodiacetato-\k6-S,S',O,O':O'':O''')manganese(II),
 Mn(C6H8O4S2)
;
_journal_issue 1
_journal_name_full 'Zeitschrift f\"ur Kristallographie - New Crystal Structures'
_journal_page_first 33
_journal_volume 226
_journal_year 2011
_chemical_formula_moiety 'C6 H8 Mn O4 S2 '
_chemical_formula_sum 'C6 H8 Mn O4 S2'
_chemical_formula_weight 263.18
_chemical_name_systematic
;
poly[(\m~3~-ethylene-dithiodiacetato-
\k^6^-S, S^'^,O, O^'^: O^''^: O^'''^)manganese(II)]
;
_space_group_IT_number 18
_symmetry_cell_setting orthorhombic
_symmetry_space_group_name_Hall 'P 2 2ab'
_symmetry_space_group_name_H-M 'P 21 21 2'
_atom_sites_solution_hydrogens geom
_atom_sites_solution_primary direct
_atom_sites_solution_secondary difmap
_audit_creation_method SHELXL-97
_cell_angle_alpha 90.00
_cell_angle_beta 90.00
_cell_angle_gamma 90.00
_cell_formula_units_Z 2
_cell_length_a 9.3104(15)
_cell_length_b 5.7038(9)
_cell_length_c 8.2585(14)
_cell_measurement_reflns_used 2685
_cell_measurement_temperature 294(2)
_cell_measurement_theta_max 28.28
_cell_measurement_theta_min 2.47
_cell_volume 438.56(12)
_computing_cell_refinement 'APEX II'
_computing_data_collection 'APEX II (Bruker, 2004)'
_computing_data_reduction 'SAINT (Bruker, 2004)'
_computing_molecular_graphics 'SHELXTL (Bruker, 2004)'
_computing_publication_material SHELXTL
_computing_structure_refinement 'SHELXL-97 (Sheldrick, 1997)'
_computing_structure_solution 'SHELXS-97 (Sheldrick, 1997)'
_diffrn_ambient_temperature 294(2)
_diffrn_measured_fraction_theta_full 0.996
_diffrn_measured_fraction_theta_max 0.996
_diffrn_measurement_device_type 'Bruker APEX II CCD area detector'
_diffrn_measurement_method '\f and \w scans'
_diffrn_radiation_monochromator graphite
_diffrn_radiation_source 'fine-focus sealed tube'
_diffrn_radiation_type MoK\a
_diffrn_radiation_wavelength 0.71073
_diffrn_reflns_av_R_equivalents 0.0184
_diffrn_reflns_av_sigmaI/netI 0.0189
_diffrn_reflns_limit_h_max 11
_diffrn_reflns_limit_h_min -11
_diffrn_reflns_limit_k_max 6
_diffrn_reflns_limit_k_min -6
_diffrn_reflns_limit_l_max 9
_diffrn_reflns_limit_l_min -10
_diffrn_reflns_number 3254
_diffrn_reflns_theta_full 25.49
_diffrn_reflns_theta_max 25.49
_diffrn_reflns_theta_min 2.47
_exptl_absorpt_coefficient_mu 1.955
_exptl_absorpt_correction_T_max 0.8753
_exptl_absorpt_correction_T_min 0.5315
_exptl_absorpt_correction_type multi-scan
_exptl_absorpt_process_details 'SADABS (Sheldrick, 1996)'
_exptl_crystal_colour colourless
_exptl_crystal_density_diffrn 1.993
_exptl_crystal_density_method 'not measured'
_exptl_crystal_description block
_exptl_crystal_F_000 266
_exptl_crystal_size_max 0.37
_exptl_crystal_size_mid 0.23
_exptl_crystal_size_min 0.07
_refine_diff_density_max 0.148
_refine_diff_density_min -0.250
_refine_diff_density_rms 0.050
_refine_ls_abs_structure_details 'Flack H D (1983), Acta Cryst. A39, 876-881'
_refine_ls_abs_structure_Flack 0.04(2)
_refine_ls_extinction_method none
_refine_ls_goodness_of_fit_ref 1.057
_refine_ls_hydrogen_treatment constr
_refine_ls_matrix_type full
_refine_ls_number_parameters 60
_refine_ls_number_reflns 802
_refine_ls_number_restraints 0
_refine_ls_restrained_S_all 1.057
_refine_ls_R_factor_all 0.0165
_refine_ls_R_factor_gt 0.0157
_refine_ls_shift/su_max 0.000
_refine_ls_shift/su_mean 0.000
_refine_ls_structure_factor_coef Fsqd
_refine_ls_weighting_details 'calc w=1/[\s^2^(Fo^2^)+(0.0286P)^2^+0.0052P] where P=(Fo^2^+2Fc^2^)/3'
_refine_ls_weighting_scheme calc
_refine_ls_wR_factor_gt 0.0423
_refine_ls_wR_factor_ref 0.0428
_reflns_number_gt 778
_reflns_number_total 802
_reflns_threshold_expression I>2\s(I)
_cod_data_source_file 1267-3312.cff
_cod_data_source_block bb
_cod_depositor_comments
;
The following automatic conversions were performed:

'_symmetry_cell_setting' value 'Orthorhombic' changed to
'orthorhombic' according to
/home/saulius/struct/CIF-dictionaries/cif_core.dic dictionary named
'cif_core.dic' version 2.4.1 from 2010-06-29.

Automatic conversion script
Id: cif_fix_values 1715 2011-07-08 13:25:40Z adriana 
;
_cod_original_sg_symbol_Hall 'P 2 2ab '
_cod_original_sg_symbol_H-M 'P 21 21 2 '
_cod_database_code 8103110

loop_
_symmetry_equiv_pos_as_xyz
'x, y, z'
'-x, -y, z'
'-x+1/2, y+1/2, -z'
'x+1/2, -y+1/2, -z'

loop_
_atom_site_label
_atom_site_type_symbol
_atom_site_fract_x
_atom_site_fract_y
_atom_site_fract_z
_atom_site_U_iso_or_equiv
_atom_site_adp_type
_atom_site_occupancy
_atom_site_symmetry_multiplicity
_atom_site_calc_flag
_atom_site_refinement_flags
Mn1 Mn 1.0000 1.5000 1.01127(4) 0.01762(12) Uani 1 2 d S
S1 S 0.62853(4) 0.76616(7) 0.73767(6) 0.02163(13) Uani 1 1 d .
O1 O 0.90453(13) 1.2782(2) 0.83703(16) 0.0265(3) Uani 1 1 d .
O2 O 0.68660(12) 1.2046(2) 0.93792(16) 0.0225(3) Uani 1 1 d .
C1 C 0.78889(19) 1.1615(3) 0.8442(2) 0.0190(4) Uani 1 1 d .
C2 C 0.78392(18) 0.9564(3) 0.7257(2) 0.0215(4) Uani 1 1 d .
H2A H 0.8691 0.8616 0.7424 0.026 Uiso 1 1 calc R
H2B H 0.7891 1.0191 0.6166 0.026 Uiso 1 1 calc R
C3 C 0.5203(2) 0.8715(4) 0.5702(2) 0.0282(5) Uani 1 1 d .
H3A H 0.5718 0.8389 0.4706 0.034 Uiso 1 1 calc R
H3B H 0.4323 0.7803 0.5676 0.034 Uiso 1 1 calc R

loop_
_atom_site_aniso_label
_atom_site_aniso_U_11
_atom_site_aniso_U_22
_atom_site_aniso_U_33
_atom_site_aniso_U_23
_atom_site_aniso_U_13
_atom_site_aniso_U_12
Mn1 0.01212(18) 0.0234(2) 0.0174(2) 0.000 0.000 0.00047(16)
S1 0.0187(2) 0.0218(2) 0.0244(3) -0.0023(2) -0.00099(19) -0.00112(17)
O1 0.0169(6) 0.0372(8) 0.0252(8) -0.0062(6) 0.0038(5) -0.0098(6)
O2 0.0160(6) 0.0263(7) 0.0251(7) -0.0047(6) 0.0054(5) -0.0036(5)
C1 0.0161(9) 0.0234(9) 0.0175(10) 0.0026(7) -0.0028(8) -0.0004(8)
C2 0.0140(8) 0.0282(9) 0.0222(9) -0.0029(9) 0.0002(8) -0.0020(7)
C3 0.0215(11) 0.0438(11) 0.0193(10) -0.0103(9) -0.0040(9) 0.0034(9)

loop_
_atom_type_symbol
_atom_type_description
_atom_type_scat_dispersion_real
_atom_type_scat_dispersion_imag
_atom_type_scat_source
C C 0.0033 0.0016 'International Tables Vol C Tables 4.2.6.8 and 6.1.1.4'
H H 0.0000 0.0000 'International Tables Vol C Tables 4.2.6.8 and 6.1.1.4'
O O 0.0106 0.0060 'International Tables Vol C Tables 4.2.6.8 and 6.1.1.4'
Mn Mn 0.3368 0.7283 'International Tables Vol C Tables 4.2.6.8 and 6.1.1.4'
S S 0.1246 0.1234 'International Tables Vol C Tables 4.2.6.8 and 6.1.1.4'

loop_
_geom_angle_atom_site_label_1
_geom_angle_atom_site_label_2
_geom_angle_atom_site_label_3
_geom_angle
_geom_angle_site_symmetry_1
_geom_angle_site_symmetry_3
_geom_angle_publ_flag
O1 Mn1 O1 94.12(7) . 2_785 yes
O1 Mn1 O2 98.57(5) . 4_577 yes
O1 Mn1 O2 96.83(5) 2_785 4_577 ?
O1 Mn1 O2 96.83(5) . 3_657 ?
O1 Mn1 O2 98.57(5) 2_785 3_657 ?
O2 Mn1 O2 157.32(7) 4_577 3_657 yes
O1 Mn1 S1 172.19(4) . 4_577 yes
O1 Mn1 S1 92.30(4) 2_785 4_577 ?
O2 Mn1 S1 76.22(4) 4_577 4_577 ?
O2 Mn1 S1 86.60(4) 3_657 4_577 yes
O1 Mn1 S1 92.30(4) . 3_657 yes
O1 Mn1 S1 172.19(4) 2_785 3_657 ?
O2 Mn1 S1 86.60(4) 4_577 3_657 ?
O2 Mn1 S1 76.22(4) 3_657 3_657 ?
S1 Mn1 S1 81.67(2) 4_577 3_657 ?
C2 S1 C3 101.76(9) . . ?
C2 S1 Mn1 95.66(6) . 3_647 ?
C3 S1 Mn1 99.97(6) . 3_647 ?
C1 O1 Mn1 129.81(13) . . ?
C1 O2 Mn1 129.34(12) . 3_647 ?
O2 C1 O1 124.94(18) . . ?
O2 C1 C2 121.59(15) . . ?
O1 C1 C2 113.47(16) . . ?
C1 C2 S1 116.64(12) . . ?
C1 C2 H2A 108.1 . . ?
S1 C2 H2A 108.1 . . ?
C1 C2 H2B 108.1 . . ?
S1 C2 H2B 108.1 . . ?
H2A C2 H2B 107.3 . . ?
C3 C3 S1 117.33(11) 2_675 . ?
C3 C3 H3A 108.0 2_675 . ?
S1 C3 H3A 108.0 . . ?
C3 C3 H3B 108.0 2_675 . ?
S1 C3 H3B 108.0 . . ?
H3A C3 H3B 107.2 . . ?

loop_
_geom_bond_atom_site_label_1
_geom_bond_atom_site_label_2
_geom_bond_distance
_geom_bond_site_symmetry_2
_geom_bond_publ_flag
Mn1 O1 2.1121(13) . yes
Mn1 O1 2.1121(13) 2_785 yes
Mn1 O2 2.1344(12) 4_577 yes
Mn1 O2 2.1344(12) 3_657 yes
Mn1 S1 2.7405(6) 4_577 yes
Mn1 S1 2.7405(6) 3_657 yes
S1 C2 1.8112(17) . ?
S1 C3 1.814(2) . ?
S1 Mn1 2.7404(6) 3_647 ?
O1 C1 1.267(2) . ?
O2 C1 1.251(2) . ?
O2 Mn1 2.1344(12) 3_647 ?
C1 C2 1.526(2) . ?
C2 H2A 0.9700 . ?
C2 H2B 0.9700 . ?
C3 C3 1.514(4) 2_675 ?
C3 H3A 0.9700 . ?
C3 H3B 0.9700 . ?

loop_
_geom_torsion_atom_site_label_1
_geom_torsion_atom_site_label_2
_geom_torsion_atom_site_label_3
_geom_torsion_atom_site_label_4
_geom_torsion
_geom_torsion_site_symmetry_1
_geom_torsion_site_symmetry_4
O1 Mn1 O1 C1 -149.20(19) 2_785 .
O2 Mn1 O1 C1 113.26(17) 4_577 .
O2 Mn1 O1 C1 -50.04(17) 3_657 .
S1 Mn1 O1 C1 65.6(3) 4_577 .
S1 Mn1 O1 C1 26.35(16) 3_657 .
Mn1 O2 C1 O1 -170.26(13) 3_647 .
Mn1 O2 C1 C2 9.6(3) 3_647 .
Mn1 O1 C1 O2 21.7(3) . .
Mn1 O1 C1 C2 -158.14(11) . .
O2 C1 C2 S1 -4.4(2) . .
O1 C1 C2 S1 175.49(13) . .
C3 S1 C2 C1 100.59(14) . .
Mn1 S1 C2 C1 -0.85(13) 3_647 .
C2 S1 C3 C3 -56.9(2) . 2_675
Mn1 S1 C3 C3 41.1(2) 3_647 2_675
